data_1520060
loop_
_publ_author_name
'Xiao, Bin'
'Klinkenberg, Martina'
'Bosbach, Dirk'
'Suleimanov, Evgeny V.'
'Alekseev, Evgeny V.'

_publ_section_title
;
 Effects of Te(IV) Oxo-Anion Incorporation into Thorium Molybdates and
 Tungstates.
;
_journal_issue 12
_journal_name_full 'Inorganic chemistry'
_journal_page_first 5981
_journal_page_last 5990
_journal_paper_doi 10.1021/acs.inorgchem.5b00789
_journal_volume 54
_journal_year 2015
_chemical_formula_sum 'O9 Te2 Th W'
_chemical_formula_weight 815.09
_chemical_name_systematic ?
_space_group_IT_number 88
_symmetry_cell_setting tetragonal
_symmetry_space_group_name_Hall '-I 4ad'
_symmetry_space_group_name_H-M 'I 41/a :2'
_atom_sites_solution_primary direct
_atom_sites_solution_secondary difmap
_audit_creation_method SHELXL-97
_cell_angle_alpha 90.00
_cell_angle_beta 90.00
_cell_angle_gamma 90.00
_cell_formula_units_Z 16
_cell_length_a 19.4824(16)
_cell_length_b 19.4824(16)
_cell_length_c 7.7430(5)
_cell_measurement_reflns_used 1164
_cell_measurement_temperature 293(2)
_cell_measurement_theta_max 30.5896
_cell_measurement_theta_min 2.9519
_cell_volume 2939.0(4)
_computing_cell_refinement ?
_computing_data_collection ?
_computing_data_reduction ?
_computing_structure_refinement 'SHELXL-97 (Sheldrick, 1997)'
_computing_structure_solution 'SHELXS-97 (Sheldrick, 1990)'
_diffrn_ambient_temperature 293(2)
_diffrn_detector_area_resol_mean 15.9834
_diffrn_measured_fraction_theta_full 0.999
_diffrn_measured_fraction_theta_max 0.999
_diffrn_measurement_device_type 'SuperNova, Dual, Cu at zero, Eos'
_diffrn_measurement_method '\w scans'
_diffrn_radiation_monochromator graphite
_diffrn_radiation_source 'fine-focus sealed tube'
_diffrn_radiation_type MoK\a
_diffrn_radiation_wavelength 0.71073
_diffrn_reflns_av_R_equivalents 0.0639
_diffrn_reflns_av_sigmaI/netI 0.0839
_diffrn_reflns_limit_h_max 24
_diffrn_reflns_limit_h_min -24
_diffrn_reflns_limit_k_max 15
_diffrn_reflns_limit_k_min -25
_diffrn_reflns_limit_l_max 10
_diffrn_reflns_limit_l_min -7
_diffrn_reflns_number 4543
_diffrn_reflns_theta_full 28.26
_diffrn_reflns_theta_max 28.26
_diffrn_reflns_theta_min 2.96
_exptl_absorpt_coefficient_mu 43.668
_exptl_absorpt_correction_T_max 1.00000
_exptl_absorpt_correction_T_min 0.35500
_exptl_absorpt_correction_type multi-scan
_exptl_absorpt_process_details ?
_exptl_crystal_colour ?
_exptl_crystal_density_diffrn 7.369
_exptl_crystal_density_method 'not measured'
_exptl_crystal_description ?
_exptl_crystal_F_000 5440
_exptl_crystal_size_max 0.09
_exptl_crystal_size_mid 0.07
_exptl_crystal_size_min 0.07
_refine_diff_density_max 2.951
_refine_diff_density_min -2.635
_refine_diff_density_rms 0.610
_refine_ls_extinction_coef 0.000066(5)
_refine_ls_extinction_expression Fc^*^=kFc[1+0.001xFc^2^\l^3^/sin(2\q)]^-1/4^
_refine_ls_extinction_method SHELXL
_refine_ls_goodness_of_fit_ref 0.941
_refine_ls_matrix_type full
_refine_ls_number_parameters 119
_refine_ls_number_reflns 1808
_refine_ls_number_restraints 54
_refine_ls_restrained_S_all 0.927
_refine_ls_R_factor_all 0.0555
_refine_ls_R_factor_gt 0.0403
_refine_ls_shift/su_max 0.007
_refine_ls_shift/su_mean 0.001
_refine_ls_structure_factor_coef Fsqd
_refine_ls_weighting_details 'calc w=1/[\s^2^(Fo^2^)+(0.0330P)^2^+0.0000P] where P=(Fo^2^+2Fc^2^)/3'
_refine_ls_weighting_scheme calc
_refine_ls_wR_factor_gt 0.0796
_refine_ls_wR_factor_ref 0.0943
_reflns_number_gt 1444
_reflns_number_total 1808
_reflns_threshold_expression >2sigma(I)
_cod_data_source_file ic5b00789_si_005.cif
_cod_data_source_block ThTe2WO9
_cod_depositor_comments
;
 Removing the _chemical_melting_point data item since it contained the
 _chemical_formula_sum data item value and not the melting temperature.

 Antanas Vaitkus,
 2017-09-27

 Adding full bibliography for 1520058--1520061.cif.
;
_cod_original_sg_symbol_H-M 'I 41/a'
_cod_database_code 1520060

loop_
_symmetry_equiv_pos_as_xyz
'x, y, z'
'-y+3/4, x+1/4, z+1/4'
'-x+1/2, -y, z+1/2'
'y+3/4, -x+3/4, z+3/4'
'x+1/2, y+1/2, z+1/2'
'-y+5/4, x+3/4, z+3/4'
'-x+1, -y+1/2, z+1'
'y+5/4, -x+5/4, z+5/4'
'-x, -y, -z'
'y-3/4, -x-1/4, -z-1/4'
'x-1/2, y, -z-1/2'
'-y-3/4, x-3/4, -z-3/4'
'-x+1/2, -y+1/2, -z+1/2'
'y-1/4, -x+1/4, -z+1/4'
'x, y+1/2, -z'
'-y-1/4, x-1/4, -z-1/4'

loop_
_atom_site_label
_atom_site_type_symbol
_atom_site_fract_x
_atom_site_fract_y
_atom_site_fract_z
_atom_site_U_iso_or_equiv
_atom_site_adp_type
_atom_site_occupancy
_atom_site_symmetry_multiplicity
_atom_site_calc_flag
_atom_site_refinement_flags
Th1 Th -0.26314(3) -0.36863(3) 0.02466(6) 0.00768(16) Uani 1 1 d .
W1 W -0.12553(3) -0.26410(3) -0.23607(7) 0.00679(16) Uani 1 1 d .
Te1 Te -0.12390(5) -0.27732(5) 0.22186(11) 0.0072(2) Uani 1 1 d .
Te2 Te -0.24157(5) -0.38470(5) -0.42914(11) 0.0081(2) Uani 1 1 d .
O1 O -0.1753(5) -0.2720(5) 0.0079(11) 0.010(2) Uani 1 1 d U
O2 O -0.2911(5) -0.4293(5) -0.2448(11) 0.008(2) Uani 1 1 d U
O3 O -0.2904(5) -0.4348(5) 0.2772(11) 0.008(2) Uani 1 1 d U
O4 O -0.3055(5) -0.2866(5) -0.1820(11) 0.012(2) Uani 1 1 d U
O5 O -0.1820(5) -0.3531(5) -0.2453(12) 0.012(2) Uani 1 1 d U
O6 O -0.0571(5) -0.3263(5) -0.0950(12) 0.016(2) Uani 1 1 d U
O7 O -0.1812(5) -0.2164(5) 0.3306(12) 0.015(2) Uani 1 1 d U
O8 O -0.0844(6) -0.2852(6) -0.4297(13) 0.024(3) Uani 1 1 d U
O9 O -0.1699(5) -0.3630(5) 0.2636(12) 0.013(2) Uani 1 1 d U

loop_
_atom_site_aniso_label
_atom_site_aniso_U_11
_atom_site_aniso_U_22
_atom_site_aniso_U_33
_atom_site_aniso_U_23
_atom_site_aniso_U_13
_atom_site_aniso_U_12
Th1 0.0073(3) 0.0086(3) 0.0072(3) 0.00019(19) 0.00011(19) 0.00113(18)
W1 0.0064(3) 0.0059(3) 0.0081(3) 0.0002(2) -0.0004(2) -0.00059(19)
Te1 0.0065(5) 0.0063(5) 0.0088(4) -0.0007(3) 0.0001(3) -0.0006(3)
Te2 0.0090(5) 0.0075(5) 0.0078(4) -0.0008(3) 0.0006(3) 0.0003(3)
O1 0.010(2) 0.010(2) 0.010(2) 0.0004(10) 0.0002(10) -0.0002(10)
O2 0.008(2) 0.008(2) 0.008(2) 0.0000(10) 0.0004(10) -0.0002(10)
O3 0.008(2) 0.008(2) 0.008(2) 0.0002(10) 0.0002(10) 0.0002(10)
O4 0.013(2) 0.013(2) 0.012(2) 0.0004(10) 0.0000(10) -0.0003(10)
O5 0.012(2) 0.012(2) 0.012(2) 0.0000(10) 0.0004(10) 0.0001(10)
O6 0.016(2) 0.016(2) 0.016(2) 0.0001(10) -0.0001(10) -0.0001(10)
O7 0.015(2) 0.015(2) 0.015(2) -0.0005(10) 0.0004(10) 0.0007(10)
O8 0.024(3) 0.024(3) 0.023(3) -0.0003(10) -0.0002(10) 0.0001(10)
O9 0.013(2) 0.013(2) 0.013(2) 0.0001(10) 0.0004(10) 0.0000(10)

loop_
_atom_type_symbol
_atom_type_description
_atom_type_scat_dispersion_real
_atom_type_scat_dispersion_imag
_atom_type_scat_source
O O 0.0106 0.0060 'International Tables Vol C Tables 4.2.6.8 and 6.1.1.4'
Te Te -0.5308 1.6751 'International Tables Vol C Tables 4.2.6.8 and 6.1.1.4'
Th Th -7.2400 8.8979 'International Tables Vol C Tables 4.2.6.8 and 6.1.1.4'
W W -0.8490 6.8722 'International Tables Vol C Tables 4.2.6.8 and 6.1.1.4'

loop_
_geom_angle_atom_site_label_1
_geom_angle_atom_site_label_2
_geom_angle_atom_site_label_3
_geom_angle
_geom_angle_site_symmetry_1
_geom_angle_site_symmetry_3
O7 Th1 O3 83.3(3) 13_445 .
O7 Th1 O2 152.5(3) 13_445 8_434
O3 Th1 O2 79.0(3) . 8_434
O7 Th1 O4 71.4(3) 13_445 .
O3 Th1 O4 145.2(3) . .
O2 Th1 O4 132.6(3) 8_434 .
O7 Th1 O2 131.5(3) 13_445 .
O3 Th1 O2 112.6(3) . .
O2 Th1 O2 75.3(4) 8_434 .
O4 Th1 O2 71.3(3) . .
O7 Th1 O1 78.9(3) 13_445 .
O3 Th1 O1 125.9(3) . .
O2 Th1 O1 94.6(3) 8_434 .
O4 Th1 O1 72.9(3) . .
O2 Th1 O1 117.5(3) . .
O7 Th1 O9 87.2(3) 13_445 .
O3 Th1 O9 66.2(3) . .
O2 Th1 O9 66.4(3) 8_434 .
O4 Th1 O9 133.3(3) . .
O2 Th1 O9 141.3(3) . .
O1 Th1 O9 62.3(3) . .
O7 Th1 O9 81.6(3) 13_445 6_344
O3 Th1 O9 67.5(3) . 6_344
O2 Th1 O9 110.2(3) 8_434 6_344
O4 Th1 O9 85.1(3) . 6_344
O2 Th1 O9 65.4(3) . 6_344
O1 Th1 O9 154.3(3) . 6_344
O9 Th1 O9 133.3(4) . 6_344
O7 Th1 O5 126.4(3) 13_445 .
O3 Th1 O5 147.0(3) . .
O2 Th1 O5 68.1(3) 8_434 .
O4 Th1 O5 66.6(3) . .
O2 Th1 O5 61.0(3) . .
O1 Th1 O5 58.1(3) . .
O9 Th1 O5 98.1(3) . .
O9 Th1 O5 124.9(3) 6_344 .
O7 Th1 Te2 127.4(2) 13_445 .
O3 Th1 Te2 141.7(2) . .
O2 Th1 Te2 78.1(2) 8_434 .
O4 Th1 Te2 56.1(2) . .
O2 Th1 Te2 31.2(2) . .
O1 Th1 Te2 86.29(19) . .
O9 Th1 Te2 128.8(2) . .
O9 Th1 Te2 92.5(2) 6_344 .
O5 Th1 Te2 32.4(2) . .
O7 Th1 Te1 77.8(3) 13_445 .
O3 Th1 Te1 95.0(2) . .
O2 Th1 Te1 82.9(2) 8_434 .
O4 Th1 Te1 102.3(2) . .
O2 Th1 Te1 140.1(2) . .
O1 Th1 Te1 31.4(2) . .
O9 Th1 Te1 31.3(2) . .
O9 Th1 Te1 154.5(2) 6_344 .
O5 Th1 Te1 80.0(2) . .
Te2 Th1 Te1 112.05(2) . .
O7 Th1 Th1 117.6(3) 13_445 6_344
O3 Th1 Th1 83.8(2) . 6_344
O2 Th1 Th1 81.4(2) 8_434 6_344
O4 Th1 Th1 87.1(2) . 6_344
O2 Th1 Th1 31.7(2) . 6_344
O1 Th1 Th1 148.93(19) . 6_344
O9 Th1 Th1 139.0(2) . 6_344
O9 Th1 Th1 37.6(2) 6_344 6_344
O5 Th1 Th1 92.4(2) . 6_344
Te2 Th1 Th1 62.696(16) . 6_344
Te1 Th1 Th1 164.15(2) . 6_344
O8 W1 O4 99.8(5) . 13_444
O8 W1 O6 103.6(5) . 10_655
O4 W1 O6 95.7(5) 13_444 10_655
O8 W1 O5 91.0(5) . .
O4 W1 O5 93.0(4) 13_444 .
O6 W1 O5 161.4(4) 10_655 .
O8 W1 O6 91.1(4) . .
O4 W1 O6 168.3(4) 13_444 .
O6 W1 O6 85.7(6) 10_655 .
O5 W1 O6 82.6(4) . .
O8 W1 O1 162.2(5) . .
O4 W1 O1 90.7(4) 13_444 .
O6 W1 O1 89.4(4) 10_655 .
O5 W1 O1 74.1(4) . .
O6 W1 O1 77.7(4) . .
O7 Te1 O9 101.6(4) . .
O7 Te1 O1 92.5(4) . .
O9 Te1 O1 87.1(4) . .
O7 Te1 Th1 93.2(3) . .
O9 Te1 Th1 44.6(3) . .
O1 Te1 Th1 43.2(3) . .
O3 Te2 O2 94.5(4) 8_433 .
O3 Te2 O5 91.5(4) 8_433 .
O2 Te2 O5 84.2(4) . .
O3 Te2 Th1 108.6(3) 8_433 .
O2 Te2 Th1 41.3(3) . .
O5 Te2 Th1 46.9(3) . .
Te1 O1 W1 121.8(5) . .
Te1 O1 Th1 105.3(4) . .
W1 O1 Th1 113.9(4) . .
Te2 O2 Th1 135.9(4) . 6_344
Te2 O2 Th1 107.5(4) . .
Th1 O2 Th1 115.8(3) 6_344 .
Te2 O3 Th1 129.8(4) 6_345 .
W1 O4 Th1 149.6(5) 13_444 .
Te2 O5 W1 127.9(5) . .
Te2 O5 Th1 100.7(4) . .
W1 O5 Th1 113.0(4) . .
W1 O6 W1 167.2(6) 16 .
Te1 O7 Th1 170.9(6) . 13_445
Te1 O9 Th1 104.1(4) . .
Te1 O9 Th1 129.0(5) . 8_434
Th1 O9 Th1 104.6(3) . 8_434

loop_
_geom_bond_atom_site_label_1
_geom_bond_atom_site_label_2
_geom_bond_distance
_geom_bond_site_symmetry_2
Th1 O7 2.274(10) 13_445
Th1 O3 2.401(9) .
Th1 O2 2.405(9) 8_434
Th1 O4 2.408(10) .
Th1 O2 2.459(9) .
Th1 O1 2.547(10) .
Th1 O9 2.596(10) .
Th1 O9 2.614(10) 6_344
Th1 O5 2.639(9) .
Th1 Te2 3.5527(10) .
Th1 Te1 3.5854(11) .
Th1 Th1 4.1207(7) 6_344
W1 O8 1.749(10) .
W1 O4 1.783(10) 13_444
W1 O6 1.800(10) 10_655
W1 O5 2.055(10) .
W1 O6 2.107(10) .
W1 O1 2.129(9) .
Te1 O7 1.835(10) .
Te1 O9 1.921(10) .
Te1 O1 1.938(9) .
Te2 O3 1.863(9) 8_433
Te2 O2 1.930(9) .
Te2 O5 1.938(10) .
O2 Th1 2.405(9) 6_344
O3 Te2 1.862(9) 6_345
O4 W1 1.783(10) 13_444
O6 W1 1.800(10) 16
O7 Th1 2.274(10) 13_445
O9 Th1 2.614(10) 8_434

loop_
_geom_torsion_atom_site_label_1
_geom_torsion_atom_site_label_2
_geom_torsion_atom_site_label_3
_geom_torsion_atom_site_label_4
_geom_torsion
_geom_torsion_site_symmetry_1
_geom_torsion_site_symmetry_4
O7 Th1 Te1 O7 1.7(5) 13_445 .
O3 Th1 Te1 O7 -80.4(4) . .
O2 Th1 Te1 O7 -158.6(4) 8_434 .
O4 Th1 Te1 O7 69.3(4) . .
O2 Th1 Te1 O7 144.7(5) . .
O1 Th1 Te1 O7 90.2(5) . .
O9 Th1 Te1 O7 -103.3(5) . .
O9 Th1 Te1 O7 -35.5(6) 6_344 .
O5 Th1 Te1 O7 132.5(4) . .
Te2 Th1 Te1 O7 127.4(3) . .
Th1 Th1 Te1 O7 -165.3(3) 6_344 .
O7 Th1 Te1 O9 105.0(5) 13_445 .
O3 Th1 Te1 O9 22.9(5) . .
O2 Th1 Te1 O9 -55.3(5) 8_434 .
O4 Th1 Te1 O9 172.5(5) . .
O2 Th1 Te1 O9 -112.0(5) . .
O1 Th1 Te1 O9 -166.5(6) . .
O9 Th1 Te1 O9 67.8(8) 6_344 .
O5 Th1 Te1 O9 -124.2(5) . .
Te2 Th1 Te1 O9 -129.3(4) . .
Th1 Th1 Te1 O9 -62.0(4) 6_344 .
O7 Th1 Te1 O1 -88.5(5) 13_445 .
O3 Th1 Te1 O1 -170.6(5) . .
O2 Th1 Te1 O1 111.2(5) 8_434 .
O4 Th1 Te1 O1 -21.0(5) . .
O2 Th1 Te1 O1 54.5(5) . .
O9 Th1 Te1 O1 166.5(6) . .
O9 Th1 Te1 O1 -125.7(7) 6_344 .
O5 Th1 Te1 O1 42.3(5) . .
Te2 Th1 Te1 O1 37.2(4) . .
Th1 Th1 Te1 O1 104.5(4) 6_344 .
O7 Th1 Te2 O3 174.6(5) 13_445 8_433
O3 Th1 Te2 O3 -48.3(6) . 8_433
O2 Th1 Te2 O3 6.1(4) 8_434 8_433
O4 Th1 Te2 O3 173.5(4) . 8_433
O2 Th1 Te2 O3 -75.1(5) . 8_433
O1 Th1 Te2 O3 101.6(4) . 8_433
O9 Th1 Te2 O3 52.2(4) . 8_433
O9 Th1 Te2 O3 -104.0(4) 6_344 8_433
O5 Th1 Te2 O3 73.9(5) . 8_433
Te1 Th1 Te2 O3 83.2(3) . 8_433
Th1 Th1 Te2 O3 -80.3(3) 6_344 8_433
O7 Th1 Te2 O2 -110.3(5) 13_445 .
O3 Th1 Te2 O2 26.8(6) . .
O2 Th1 Te2 O2 81.2(7) 8_434 .
O4 Th1 Te2 O2 -111.4(5) . .
O1 Th1 Te2 O2 176.7(5) . .
O9 Th1 Te2 O2 127.3(5) . .
O9 Th1 Te2 O2 -29.0(5) 6_344 .
O5 Th1 Te2 O2 149.0(6) . .
Te1 Th1 Te2 O2 158.3(4) . .
Th1 Th1 Te2 O2 -5.2(4) 6_344 .
O7 Th1 Te2 O5 100.8(5) 13_445 .
O3 Th1 Te2 O5 -122.2(6) . .
O2 Th1 Te2 O5 -67.8(5) 8_434 .
O4 Th1 Te2 O5 99.7(5) . .
O2 Th1 Te2 O5 -149.0(6) . .
O1 Th1 Te2 O5 27.8(5) . .
O9 Th1 Te2 O5 -21.7(5) . .
O9 Th1 Te2 O5 -177.9(5) 6_344 .
Te1 Th1 Te2 O5 9.4(4) . .
Th1 Th1 Te2 O5 -154.2(4) 6_344 .
O7 Te1 O1 W1 136.4(6) . .
O9 Te1 O1 W1 -122.2(6) . .
Th1 Te1 O1 W1 -131.6(7) . .
O7 Te1 O1 Th1 -92.0(4) . .
O9 Te1 O1 Th1 9.4(4) . .
O8 W1 O1 Te1 86.0(15) . .
O4 W1 O1 Te1 -147.3(6) 13_444 .
O6 W1 O1 Te1 -51.7(6) 10_655 .
O5 W1 O1 Te1 119.8(6) . .
O6 W1 O1 Te1 34.0(5) . .
O8 W1 O1 Th1 -42.0(16) . .
O4 W1 O1 Th1 84.7(5) 13_444 .
O6 W1 O1 Th1 -179.6(5) 10_655 .
O5 W1 O1 Th1 -8.2(4) . .
O6 W1 O1 Th1 -93.9(5) . .
O7 Th1 O1 Te1 84.8(4) 13_445 .
O3 Th1 O1 Te1 11.6(6) . .
O2 Th1 O1 Te1 -68.2(4) 8_434 .
O4 Th1 O1 Te1 158.6(5) . .
O2 Th1 O1 Te1 -144.0(4) . .
O9 Th1 O1 Te1 -7.9(3) . .
O9 Th1 O1 Te1 126.1(6) 6_344 .
O5 Th1 O1 Te1 -128.8(5) . .
Te2 Th1 O1 Te1 -145.9(4) . .
Th1 Th1 O1 Te1 -149.19(17) 6_344 .
O7 Th1 O1 W1 -139.2(5) 13_445 .
O3 Th1 O1 W1 147.5(4) . .
O2 Th1 O1 W1 67.8(4) 8_434 .
O4 Th1 O1 W1 -65.5(4) . .
O2 Th1 O1 W1 -8.0(6) . .
O9 Th1 O1 W1 128.1(5) . .
O9 Th1 O1 W1 -97.9(7) 6_344 .
O5 Th1 O1 W1 7.2(4) . .
Te2 Th1 O1 W1 -9.9(4) . .
Te1 Th1 O1 W1 136.0(7) . .
Th1 Th1 O1 W1 -13.2(7) 6_344 .
O3 Te2 O2 Th1 -78.2(7) 8_433 6_344
O5 Te2 O2 Th1 -169.2(7) . 6_344
Th1 Te2 O2 Th1 168.6(9) . 6_344
O3 Te2 O2 Th1 113.3(4) 8_433 .
O5 Te2 O2 Th1 22.2(4) . .
O7 Th1 O2 Te2 96.1(5) 13_445 .
O3 Th1 O2 Te2 -162.4(4) . .
O2 Th1 O2 Te2 -91.2(6) 8_434 .
O4 Th1 O2 Te2 54.6(4) . .
O1 Th1 O2 Te2 -3.7(5) . .
O9 Th1 O2 Te2 -82.7(6) . .
O9 Th1 O2 Te2 147.9(5) 6_344 .
O5 Th1 O2 Te2 -18.4(4) . .
Te1 Th1 O2 Te2 -32.3(6) . .
Th1 Th1 O2 Te2 171.2(7) 6_344 .
O7 Th1 O2 Th1 -75.1(6) 13_445 6_344
O3 Th1 O2 Th1 26.5(5) . 6_344
O2 Th1 O2 Th1 97.57(16) 8_434 6_344
O4 Th1 O2 Th1 -116.5(5) . 6_344
O1 Th1 O2 Th1 -174.9(3) . 6_344
O9 Th1 O2 Th1 106.1(5) . 6_344
O9 Th1 O2 Th1 -23.3(4) 6_344 6_344
O5 Th1 O2 Th1 170.4(5) . 6_344
Te2 Th1 O2 Th1 -171.2(7) . 6_344
Te1 Th1 O2 Th1 156.55(16) . 6_344
O7 Th1 O3 Te2 93.3(6) 13_445 6_345
O2 Th1 O3 Te2 -107.8(6) 8_434 6_345
O4 Th1 O3 Te2 50.4(9) . 6_345
O2 Th1 O3 Te2 -39.1(7) . 6_345
O1 Th1 O3 Te2 164.4(5) . 6_345
O9 Th1 O3 Te2 -176.8(7) . 6_345
O9 Th1 O3 Te2 9.7(5) 6_344 6_345
O5 Th1 O3 Te2 -110.2(7) . 6_345
Te2 Th1 O3 Te2 -53.7(8) . 6_345
Te1 Th1 O3 Te2 170.4(6) . 6_345
Th1 Th1 O3 Te2 -25.4(5) 6_344 6_345
O7 Th1 O4 W1 -49.5(10) 13_445 13_444
O3 Th1 O4 W1 -4.0(14) . 13_444
O2 Th1 O4 W1 146.4(9) 8_434 13_444
O2 Th1 O4 W1 98.9(10) . 13_444
O1 Th1 O4 W1 -133.3(10) . 13_444
O9 Th1 O4 W1 -116.7(10) . 13_444
O9 Th1 O4 W1 33.2(10) 6_344 13_444
O5 Th1 O4 W1 164.7(11) . 13_444
Te2 Th1 O4 W1 129.5(11) . 13_444
Te1 Th1 O4 W1 -122.0(10) . 13_444
Th1 Th1 O4 W1 70.8(10) 6_344 13_444
O3 Te2 O5 W1 115.0(6) 8_433 .
O2 Te2 O5 W1 -150.6(7) . .
Th1 Te2 O5 W1 -130.6(8) . .
O3 Te2 O5 Th1 -114.4(4) 8_433 .
O2 Te2 O5 Th1 -20.0(4) . .
O8 W1 O5 Te2 -56.1(7) . .
O4 W1 O5 Te2 43.8(6) 13_444 .
O6 W1 O5 Te2 161.7(11) 10_655 .
O6 W1 O5 Te2 -147.1(7) . .
O1 W1 O5 Te2 133.7(7) . .
O8 W1 O5 Th1 178.1(5) . .
O4 W1 O5 Th1 -82.1(5) 13_444 .
O6 W1 O5 Th1 35.8(15) 10_655 .
O6 W1 O5 Th1 87.1(4) . .
O1 W1 O5 Th1 7.8(4) . .
O7 Th1 O5 Te2 -104.4(5) 13_445 .
O3 Th1 O5 Te2 105.1(6) . .
O2 Th1 O5 Te2 102.6(5) 8_434 .
O4 Th1 O5 Te2 -63.0(4) . .
O2 Th1 O5 Te2 17.8(3) . .
O1 Th1 O5 Te2 -146.8(5) . .
O9 Th1 O5 Te2 163.1(4) . .
O9 Th1 O5 Te2 2.5(6) 6_344 .
Te1 Th1 O5 Te2 -171.2(4) . .
Th1 Th1 O5 Te2 22.8(4) 6_344 .
O7 Th1 O5 W1 35.0(6) 13_445 .
O3 Th1 O5 W1 -115.5(6) . .
O2 Th1 O5 W1 -118.0(5) 8_434 .
O4 Th1 O5 W1 76.4(5) . .
O2 Th1 O5 W1 157.2(6) . .
O1 Th1 O5 W1 -7.4(4) . .
O9 Th1 O5 W1 -57.5(5) . .
O9 Th1 O5 W1 141.9(4) 6_344 .
Te2 Th1 O5 W1 139.4(7) . .
Te1 Th1 O5 W1 -31.8(4) . .
Th1 Th1 O5 W1 162.2(4) 6_344 .
O8 W1 O6 W1 26(3) . 16
O4 W1 O6 W1 -175(2) 13_444 16
O6 W1 O6 W1 -77(2) 10_655 16
O5 W1 O6 W1 117(3) . 16
O1 W1 O6 W1 -168(3) . 16
O9 Te1 O7 Th1 146(3) . 13_445
O1 Te1 O7 Th1 -126(3) . 13_445
Th1 Te1 O7 Th1 -170(3) . 13_445
O7 Te1 O9 Th1 82.7(4) . .
O1 Te1 O9 Th1 -9.2(4) . .
O7 Te1 O9 Th1 -154.8(5) . 8_434
O1 Te1 O9 Th1 113.2(6) . 8_434
Th1 Te1 O9 Th1 122.5(7) . 8_434
O7 Th1 O9 Te1 -71.0(4) 13_445 .
O3 Th1 O9 Te1 -155.0(5) . .
O2 Th1 O9 Te1 117.1(5) 8_434 .
O4 Th1 O9 Te1 -10.0(6) . .
O2 Th1 O9 Te1 108.1(5) . .
O1 Th1 O9 Te1 7.9(3) . .
O9 Th1 O9 Te1 -146.7(5) 6_344 .
O5 Th1 O9 Te1 55.3(4) . .
Te2 Th1 O9 Te1 66.8(5) . .
Th1 Th1 O9 Te1 158.42(16) 6_344 .
O7 Th1 O9 Th1 151.6(4) 13_445 8_434
O3 Th1 O9 Th1 67.7(4) . 8_434
O2 Th1 O9 Th1 -20.2(3) 8_434 8_434
O4 Th1 O9 Th1 -147.4(3) . 8_434
O2 Th1 O9 Th1 -29.3(6) . 8_434
O1 Th1 O9 Th1 -129.4(4) . 8_434
O9 Th1 O9 Th1 75.9(4) 6_344 8_434
O5 Th1 O9 Th1 -82.0(4) . 8_434
Te2 Th1 O9 Th1 -70.5(4) . 8_434
Te1 Th1 O9 Th1 -137.4(6) . 8_434
Th1 Th1 O9 Th1 21.1(5) 6_344 8_434
